data_2004521
loop_
_publ_author_name
'Gromilov, S. A.'
'Alekseev, V. I.'
'Emelyanov, V. A.'
'Baidina, I. A.'

_publ_section_title
;
 Sodium Hexanitroruthenate(II) Monohydrate
;
_journal_issue 2
_journal_name_full 'Acta Crystallographica Section C'
_journal_page_first 288
_journal_page_last 290
_journal_paper_doi 10.1107/S0108270195012042
_journal_volume 52
_journal_year 1996
_chemical_formula_analytical 'H2 N6 Na4 O13 Ru'
_chemical_formula_iupac 'Na4 [Ru (N O2)6] , H2 O'
_chemical_formula_moiety 'Na4, N6 O12 Ru1, H2 O1'
_chemical_formula_structural 'Na4 (Ru (N O2)6) H2 O'
_chemical_formula_sum 'H2 N6 Na4 O13 Ru'
_chemical_formula_weight 487.11
_chemical_name_common 'sodium hexanitroruthenate(II) monohydrate'
_chemical_name_systematic
;
 sodium hexanitroruthenate(II) monohydrate
;
_space_group_IT_number 15
_symmetry_cell_setting monoclinic
_symmetry_space_group_name_Hall '-C 2yc'
_symmetry_space_group_name_H-M 'C 1 2/c 1'
_audit_creation_method SHELXL
_cell_angle_alpha 90.00
_cell_angle_beta 94.86(3)
_cell_angle_gamma 90.00
_cell_formula_units_Z 4
_cell_length_a 7.920(2)
_cell_length_b 12.929(3)
_cell_length_c 12.177(2)
_cell_measurement_reflns_used 24
_cell_measurement_temperature 293(2)
_cell_measurement_theta_max 8.73
_cell_measurement_theta_min 6.39
_cell_volume 1242.4(5)
_computing_cell_refinement 'CAD-4 Software'
_computing_data_collection 'CAD-4 Software (Enraf-Nonius, 1989)'
_computing_molecular_graphics 'ORTEPII (Johnson, 1976)'
_computing_publication_material SHELXL93
_computing_structure_refinement 'SHELXL93 (Sheldrick, 1993)'
_computing_structure_solution 'SHELXS86 (Sheldrick, 1990)'
_diffrn_ambient_temperature 293(2)
_diffrn_measurement_device 'Enraf-Nonius CAD-4'
_diffrn_measurement_method \w/2\q
_diffrn_radiation_monochromator graphite
_diffrn_radiation_source 'fine-focus sealed tube'
_diffrn_radiation_type MoK\a
_diffrn_radiation_wavelength 0.71069
_diffrn_reflns_av_R_equivalents 0.0168
_diffrn_reflns_av_sigmaI/netI 0.0305
_diffrn_reflns_limit_h_max 10
_diffrn_reflns_limit_h_min -11
_diffrn_reflns_limit_k_max 18
_diffrn_reflns_limit_k_min -18
_diffrn_reflns_limit_l_max 17
_diffrn_reflns_limit_l_min 0
_diffrn_reflns_number 3403
_diffrn_reflns_theta_max 30.06
_diffrn_reflns_theta_min 3.02
_diffrn_standards_decay_% 0
_diffrn_standards_interval_time 60
_diffrn_standards_number 3
_exptl_absorpt_coefficient_mu 1.496
_exptl_absorpt_correction_T_max 1.00
_exptl_absorpt_correction_T_min 0.78
_exptl_absorpt_correction_type '\y scans'
_exptl_crystal_colour yellow
_exptl_crystal_density_diffrn 2.604
_exptl_crystal_density_meas 2.600
_exptl_crystal_density_method 'flotation in bromoform/toluene'
_exptl_crystal_description prism
_exptl_crystal_F_000 944
_exptl_crystal_size_max 0.6
_exptl_crystal_size_mid 0.3
_exptl_crystal_size_min 0.2
_refine_diff_density_max 0.79
_refine_diff_density_min -1.33
_refine_ls_extinction_coef 0.0020(2)
_refine_ls_extinction_method 'SHELXL93 (Sheldrick, 1993)'
_refine_ls_goodness_of_fit_all 0.897
_refine_ls_goodness_of_fit_obs 0.960
_refine_ls_hydrogen_treatment refall
_refine_ls_matrix_type full
_refine_ls_number_parameters 117
_refine_ls_number_reflns 1748
_refine_ls_number_restraints 0
_refine_ls_restrained_S_all 0.897
_refine_ls_restrained_S_obs 0.960
_refine_ls_R_factor_all 0.0208
_refine_ls_R_factor_obs 0.0179
_refine_ls_shift/esd_max 0.062
_refine_ls_shift/esd_mean 0.007
_refine_ls_structure_factor_coef Fsqd
_refine_ls_weighting_scheme
;
calc w = 1/[\s^2^(F~o~^2^) + (0.0238P)^2^]
where P = (F~o~^2^ + 2F~c~^2^)/3
;
_refine_ls_wR_factor_all 0.0437
_refine_ls_wR_factor_obs 0.0433
_reflns_number_observed 1518
_reflns_number_total 1748
_reflns_observed_criterion >2sigma(I)
_cod_data_source_file mu1193.cif
_cod_data_source_block mu1193
_cod_depositor_comments
;
The following automatic conversions were performed:

'_chemical_melting_point' value 'none' was changed to '?' - the value
is undefined or not given.

Automatic conversion script
Id: cif_fix_values 1715 2011-07-08 13:25:40Z adriana 
;
_cod_original_sg_symbol_H-M 'C 2/c'
_cod_database_code 2004521

loop_
_symmetry_equiv_pos_as_xyz
'x, y, z'
'-x, y, -z+1/2'
'x+1/2, y+1/2, z'
'-x+1/2, y+1/2, -z+1/2'
'-x, -y, -z'
'x, -y, z-1/2'
'-x+1/2, -y+1/2, -z'
'x+1/2, -y+1/2, z-1/2'

loop_
_atom_site_aniso_label
_atom_site_aniso_U_11
_atom_site_aniso_U_22
_atom_site_aniso_U_33
_atom_site_aniso_U_12
_atom_site_aniso_U_13
_atom_site_aniso_U_23
Ru 0.01089(9) 0.01268(9) 0.00987(9) -0.00022(7) 0.00491(5) -0.00036(7)
N1 0.0197(7) 0.0182(7) 0.0117(6) -0.0021(5) 0.0055(5) 0.0009(5)
O1 0.0168(6) 0.0342(7) 0.0262(7) -0.0083(5) 0.0040(5) -0.0044(6)
O2 0.0384(8) 0.0192(6) 0.0273(7) -0.0037(6) 0.0166(6) -0.0085(5)
N2 0.0153(6) 0.0173(6) 0.0186(7) -0.0008(5) 0.0062(5) -0.0024(5)
O3 0.0322(7) 0.0342(8) 0.0397(8) 0.0097(6) 0.0278(6) 0.0073(7)
O4 0.0276(7) 0.0408(8) 0.0332(8) 0.0151(6) 0.0036(6) 0.0126(7)
N3 0.0145(6) 0.0181(7) 0.0145(6) 0.0025(5) 0.0058(5) 0.0022(5)
O5 0.0433(8) 0.0297(8) 0.0137(6) -0.0061(6) 0.0014(6) -0.0015(5)
O6 0.0267(7) 0.0252(7) 0.0246(6) -0.0080(5) 0.0043(5) 0.0084(5)
O1W 0.0242(10) 0.0309(11) 0.0317(12) 0.000 0.0055(9) 0.000
Na1 0.0237(4) 0.0251(4) 0.0218(4) -0.0020(3) 0.0082(3) -0.0013(3)
Na2 0.0234(4) 0.0347(4) 0.0238(4) -0.0029(3) 0.0060(3) -0.0070(3)

loop_
_atom_site_label
_atom_site_occupancy
_atom_site_fract_x
_atom_site_fract_y
_atom_site_fract_z
_atom_site_U_iso_or_equiv
_atom_site_thermal_displace_type
_atom_site_calc_flag
_atom_site_refinement_flags
_atom_site_type_symbol
Ru 1 .25 .25 .5 .01092(6) Uani d S Ru
N1 1 .1147(2) .12689(11) .43237(11) .0163(3) Uani d . N
O1 1 -.03967(15) .11649(11) .44357(11) .0256(3) Uani d . O
O2 1 .1817(2) .06029(10) .37562(11) .0275(3) Uani d . O
N2 1 .4770(2) .17510(11) .48434(12) .0168(3) Uani d . N
O3 1 .5600(2) .19351(12) .40373(13) .0340(3) Uani d . O
O4 1 .5423(2) .11408(12) .55309(12) .0338(3) Uani d . O
N3 1 .2668(2) .30940(11) .34399(11) .0154(3) Uani d . N
O5 1 .2069(2) .26448(10) .25960(11) .0290(3) Uani d . O
O6 1 .3431(2) .39278(10) .32902(11) .0254(3) Uani d . O
O1W 1 .5 -.0097(2) .25 .0288(4) Uani d S O
H1 1 .485(4) -.042(2) .302(2) .061(10) Uiso d . H
Na1 1 .65317(9) .37543(6) .38096(6) .0232(2) Uani d . Na
Na2 1 .74110(9) .08617(6) .30610(6) .0271(2) Uani d . Na

loop_
_atom_type_symbol
_atom_type_description
_atom_type_scat_dispersion_real
_atom_type_scat_dispersion_imag
_atom_type_scat_source
N N 0.0061 0.0033 'International Tables Vol C Tables 4.2.6.8 and 6.1.1.4'
H H 0.0000 0.0000 'International Tables Vol C Tables 4.2.6.8 and 6.1.1.4'
O O 0.0106 0.0060 'International Tables Vol C Tables 4.2.6.8 and 6.1.1.4'
Na Na 0.0362 0.0249 'International Tables Vol C Tables 4.2.6.8 and 6.1.1.4'
Ru Ru -1.2594 0.8363 'International Tables Vol C Tables 4.2.6.8 and 6.1.1.4'

loop_
_geom_angle_atom_site_label_1
_geom_angle_atom_site_label_2
_geom_angle_atom_site_label_3
_geom_angle_site_symmetry_1
_geom_angle_site_symmetry_3
_geom_angle
_geom_angle_publ_flag
N1 Ru N1 . 7_556 180.0 no
N1 Ru N2 . . 91.62(6) yes
N1 Ru N2 7_556 . 88.38(6) no
N1 Ru N2 . 7_556 88.38(6) no
N1 Ru N2 7_556 7_556 91.62(6) no
N2 Ru N2 . 7_556 180.0 no
N1 Ru N3 . 7_556 90.49(6) no
N1 Ru N3 7_556 7_556 89.51(6) no
N2 Ru N3 . 7_556 92.01(6) no
N2 Ru N3 7_556 7_556 87.99(6) no
N1 Ru N3 . . 89.51(6) yes
N1 Ru N3 7_556 . 90.49(6) no
N2 Ru N3 . . 87.99(6) yes
N2 Ru N3 7_556 . 92.01(6) no
N3 Ru N3 7_556 . 180.0 no
O2 N1 O1 . . 116.83(15) yes
O2 N1 Ru . . 121.65(11) no
O1 N1 Ru . . 121.49(11) no
N1 O1 Na2 . 1_455 127.86(11) no
N1 O1 Na1 . 7_556 122.60(11) no
Na2 O1 Na1 1_455 7_556 109.54(6) no
N1 O2 Na2 . 2_655 125.05(11) no
N1 O2 Na1 . 3_445 128.70(11) no
Na2 O2 Na1 2_655 3_445 101.43(5) no
O4 N2 O3 . . 115.94(14) yes
O4 N2 Ru . . 123.80(12) no
O3 N2 Ru . . 120.21(12) no
N2 O3 Na2 . . 131.26(12) no
N2 O3 Na1 . . 116.64(11) no
Na2 O3 Na1 . . 107.33(6) no
N2 O4 Na1 . 7_656 121.72(11) no
O5 N3 O6 . . 115.91(14) yes
O5 N3 Ru . . 122.60(11) no
O6 N3 Ru . . 121.47(11) no
O5 N3 Na1 . 2_655 57.99(9) no
O6 N3 Na1 . 2_655 58.67(8) no
Ru N3 Na1 . 2_655 170.21(6) no
N3 O5 Na2 . 2_655 129.73(11) no
N3 O5 Na1 . 2_655 97.75(10) no
Na2 O5 Na1 2_655 2_655 102.23(6) no
N3 O6 Na1 . . 111.19(10) no
N3 O6 Na1 . 2_655 96.63(10) no
Na1 O6 Na1 . 2_655 98.66(6) no
N3 O6 Na2 . 3_455 133.03(10) no
Na1 O6 Na2 . 3_455 113.51(5) no
Na1 O6 Na2 2_655 3_455 90.38(5) no
Na2 O1W Na2 . 2_655 115.71(10) no
O1 Na1 O2 7_556 3 91.38(5) no
O1 Na1 O4 7_556 7_656 97.89(6) no
O2 Na1 O4 3 7_656 82.14(5) no
O1 Na1 O3 7_556 . 78.69(5) no
O2 Na1 O3 3 . 166.71(6) no
O4 Na1 O3 7_656 . 107.77(6) no
O1 Na1 O6 7_556 . 77.64(5) no
O2 Na1 O6 3 . 89.80(5) no
O4 Na1 O6 7_656 . 170.73(6) no
O3 Na1 O6 . . 79.52(5) no
O1 Na1 O5 7_556 2_655 147.18(6) no
O2 Na1 O5 3 2_655 119.54(5) no
O4 Na1 O5 7_656 2_655 77.44(6) no
O3 Na1 O5 . 2_655 72.17(5) no
O6 Na1 O5 . 2_655 110.74(6) no
O1 Na1 O6 7_556 2_655 157.36(5) no
O2 Na1 O6 3 2_655 82.95(5) no
O4 Na1 O6 7_656 2_655 102.98(6) no
O3 Na1 O6 . 2_655 102.83(5) no
O6 Na1 O6 . 2_655 80.43(6) no
O5 Na1 O6 2_655 2_655 48.75(4) no
O1 Na1 N3 7_556 2_655 163.20(5) no
O2 Na1 N3 3 2_655 103.40(5) no
O4 Na1 N3 7_656 2_655 92.09(5) no
O3 Na1 N3 . 2_655 85.41(5) no
O6 Na1 N3 . 2_655 94.24(5) no
O5 Na1 N3 2_655 2_655 24.27(4) no
O6 Na1 N3 2_655 2_655 24.70(4) no
O1 Na1 Na2 7_556 4_655 129.90(5) no
O2 Na1 Na2 3 4_655 38.96(4) no
O4 Na1 Na2 7_656 4_655 83.93(4) no
O3 Na1 Na2 . 4_655 148.35(5) no
O6 Na1 Na2 . 4_655 92.70(4) no
O5 Na1 Na2 2_655 4_655 82.37(4) no
O6 Na1 Na2 2_655 4_655 45.53(4) no
N3 Na1 Na2 2_655 4_655 64.44(4) no
O1 Na1 Na1 7_556 2_655 118.92(5) no
O2 Na1 Na1 3 2_655 91.82(4) no
O4 Na1 Na1 7_656 2_655 142.89(5) no
O3 Na1 Na1 . 2_655 85.41(4) no
O6 Na1 Na1 . 2_655 41.41(4) no
O5 Na1 Na1 2_655 2_655 73.93(4) no
O6 Na1 Na1 2_655 2_655 39.93(4) no
N3 Na1 Na1 2_655 2_655 53.61(3) no
Na2 Na1 Na1 4_655 2_655 69.39(2) no
O1 Na1 Na2 7_556 7_656 34.81(3) no
O2 Na1 Na2 3 7_656 83.44(4) no
O4 Na1 Na2 7_656 7_656 63.26(5) no
O3 Na1 Na2 . 7_656 93.04(4) no
O6 Na1 Na2 . 7_656 111.41(5) no
O5 Na1 Na2 2_655 7_656 131.48(4) no
O6 Na1 Na2 2_655 7_656 161.90(4) no
N3 Na1 Na2 2_655 7_656 153.61(4) no
Na2 Na1 Na2 4_655 7_656 118.17(2) no
Na1 Na1 Na2 2_655 7_656 152.62(3) no
O1 Na1 Na2 7_556 . 109.68(4) no
O2 Na1 Na2 3 . 157.32(4) no
O4 Na1 Na2 7_656 . 86.59(4) no
O3 Na1 Na2 . . 35.44(3) no
O6 Na1 Na2 . . 102.54(4) no
O5 Na1 Na2 2_655 . 38.24(3) no
O6 Na1 Na2 2_655 . 80.50(4) no
N3 Na1 Na2 2_655 . 57.27(3) no
Na2 Na1 Na2 4_655 . 120.38(2) no
Na1 Na1 Na2 2_655 . 85.36(2) no
Na2 Na1 Na2 7_656 . 108.88(2) no
O1W Na2 O1 . 1_655 147.00(6) no
O1W Na2 O2 . 2_655 85.47(5) no
O1 Na2 O2 1_655 2_655 117.20(6) no
O1W Na2 O3 . . 86.74(6) no
O1 Na2 O3 1_655 . 89.26(6) no
O2 Na2 O3 2_655 . 139.62(6) no
O1W Na2 O5 . 2_655 123.58(7) no
O1 Na2 O5 1_655 2_655 86.66(5) no
O2 Na2 O5 2_655 2_655 76.55(5) no
O3 Na2 O5 . 2_655 75.16(6) no
O1W Na2 O6 . 3_545 76.27(6) no
O1 Na2 O6 1_655 3_545 83.16(5) no
O2 Na2 O6 2_655 3_545 82.17(5) no
O3 Na2 O6 . 3_545 133.74(6) no
O5 Na2 O6 2_655 3_545 148.90(6) no
O1W Na2 Na1 . 4_645 69.49(4) no
O1 Na2 Na1 1_655 4_645 111.81(4) no
O2 Na2 Na1 2_655 4_645 39.61(4) no
O3 Na2 Na1 . 4_645 156.12(5) no
O5 Na2 Na1 2_655 4_645 115.68(4) no
O6 Na2 Na1 3_545 4_645 44.09(3) no
O1W Na2 Na1 . 7_656 117.47(4) no
O1 Na2 Na1 1_655 7_656 35.65(4) no
O2 Na2 Na1 2_655 7_656 152.61(5) no
O3 Na2 Na1 . 7_656 61.50(5) no
O5 Na2 Na1 2_655 7_656 99.80(4) no
O6 Na2 Na1 3_545 7_656 88.77(4) no
Na1 Na2 Na1 4_645 7_656 131.43(3) no
O1W Na2 Na1 . . 114.70(5) no
O1 Na2 Na1 1_655 . 79.04(4) no
O2 Na2 Na1 2_655 . 114.61(4) no
O3 Na2 Na1 . . 37.23(4) no
O5 Na2 Na1 2_655 . 39.53(4) no
O6 Na2 Na1 3_545 . 159.75(4) no
Na1 Na2 Na1 4_645 . 154.17(3) no
Na1 Na2 Na1 7_656 . 71.12(2) no
O1W Na2 Na2 . 2_655 32.15(5) no
O1 Na2 Na2 1_655 2_655 152.29(5) no
O2 Na2 Na2 2_655 2_655 89.74(5) no
O3 Na2 Na2 . 2_655 64.35(5) no
O5 Na2 Na2 2_655 2_655 94.04(4) no
O6 Na2 Na2 3_545 2_655 108.41(3) no
Na1 Na2 Na2 4_645 2_655 92.86(3) no
Na1 Na2 Na2 7_656 2_655 117.65(4) no
Na1 Na2 Na2 . 2_655 83.96(2) no

loop_
_geom_bond_atom_site_label_1
_geom_bond_atom_site_label_2
_geom_bond_site_symmetry_2
_geom_bond_distance
_geom_bond_publ_flag
Ru N1 . 2.0518(15) yes
Ru N1 7_556 2.0518(15) no
Ru N2 . 2.0649(14) yes
Ru N2 7_556 2.0649(14) no
Ru N3 7_556 2.0639(14) no
Ru N3 . 2.0639(14) yes
N1 O1 . 1.249(2) yes
N1 O2 . 1.250(2) yes
N2 O3 . 1.250(2) yes
N2 O4 . 1.232(2) yes
N3 O5 . 1.239(2) yes
N3 O6 . 1.257(2) yes
O1 Na2 1_455 2.341(2) yes
O1 Na1 7_556 2.390(2) yes
O2 Na2 2_655 2.369(2) yes
O2 Na1 3_445 2.402(2) yes
O3 Na1 . 2.488(2) yes
O3 Na2 . 2.385(2) yes
O4 Na1 7_656 2.481(2) yes
N3 Na1 2_655 2.988(2) no
O5 Na2 2_655 2.486(2) yes
O5 Na1 2_655 2.557(2) yes
O6 Na1 . 2.493(2) yes
O6 Na1 2_655 2.569(2) yes
O6 Na2 3_455 2.635(2) yes
O1W Na2 2_655 2.3300(15) yes
Na1 O1 7_556 2.390(2) no
Na1 O2 3 2.402(2) no
Na1 O4 7_656 2.481(2) no
Na1 O5 2_655 2.557(2) no
Na1 O6 2_655 2.569(2) no
Na1 N3 2_655 2.988(2) no
Na1 Na2 4_655 3.6927(12) no
Na1 Na1 2_655 3.840(2) no
Na1 Na2 7_656 3.8638(13) no
Na1 Na2 . 3.9256(14) no
Na2 O1 1_655 2.341(2) no
Na2 O2 2_655 2.369(2) no
Na2 O5 2_655 2.486(2) no
Na2 O6 3_545 2.635(2) no
Na2 O1W . 2.3300(15) no
Na2 Na1 7_656 3.8638(13) no
Na2 Na1 4_645 3.6927(12) no
Na2 Na2 2_655 3.946(2) no
